data_4061567
_journal_name_full Organometallics
_journal_paper_doi 10.1021/om050356p
_journal_year 2005
_chemical_formula_sum 'C47 H47 B F20 N P2 Pd'
_chemical_formula_weight 1185.01
_space_group_IT_number 14
_symmetry_cell_setting monoclinic
_symmetry_space_group_name_Hall '-P 2yn'
_symmetry_space_group_name_H-M 'P 1 21/n 1'
_cell_angle_alpha 90.00
_cell_angle_beta 91.948(9)
_cell_angle_gamma 90.00
_cell_formula_units_Z 4
_cell_length_a 12.4013(14)
_cell_length_b 13.4507(15)
_cell_length_c 30.278(3)
_cell_measurement_temperature 293(2)
_cell_volume 5047.7(10)
_diffrn_ambient_temperature 293(2)
_exptl_crystal_density_diffrn 1.559
_cod_depositor_comments
;
The following automatic conversions were performed:
'_symmetry_cell_setting' value 'Monoclinic' changed to 'monoclinic'
according to '/home/saulius/struct/CIF-dictionaries/cif_core.dic'
dictionary named 'cif_core.dic' version 2.4.1 from 2010-06-29.

Automatic conversion script
Id: cif_fix_enum 1527 2010-12-29 10:47:43Z saulius 
;
_cod_original_sg_symbol_H-M 'P 21/n'
_cod_database_code 4061567

loop_
_symmetry_equiv_pos_as_xyz
'x, y, z'
'-x+1/2, y+1/2, -z+1/2'
'-x, -y, -z'
'x-1/2, -y-1/2, z-1/2'

loop_
_atom_site_label
_atom_site_type_symbol
_atom_site_fract_x
_atom_site_fract_y
_atom_site_fract_z
_atom_site_U_iso_or_equiv
_atom_site_adp_type
_atom_site_occupancy
_atom_site_symmetry_multiplicity
_atom_site_calc_flag
_atom_site_refinement_flags
_atom_site_disorder_assembly
_atom_site_disorder_group
Pd1 Pd 0.13346(3) 0.68671(3) 0.120653(12) 0.04660(13) Uani 1 1 d . . .
P1 P 0.16928(12) 0.54714(11) 0.15652(5) 0.0574(4) Uani 1 1 d . . .
P2 P -0.04826(10) 0.71619(10) 0.09687(5) 0.0480(3) Uani 1 1 d . . .
N1 N 0.2082(3) 0.8212(3) 0.09678(15) 0.0573(11) Uani 1 1 d . . .
B1 B 0.6723(5) 0.1934(5) 0.13135(19) 0.0516(14) Uani 1 1 d . . .
C1 C 0.2789(4) 0.6281(5) 0.15296(18) 0.0636(15) Uani 1 1 d . . .
C2 C 0.3694(5) 0.6095(6) 0.1208(2) 0.089(2) Uani 1 1 d . . .
H2A H 0.3951 0.6720 0.1100 0.134 Uiso 1 1 calc R . .
H2B H 0.3423 0.5701 0.0965 0.134 Uiso 1 1 calc R . .
H2C H 0.4276 0.5749 0.1358 0.134 Uiso 1 1 calc R . .
C3 C 0.3150(5) 0.6913(6) 0.1920(2) 0.095(2) Uani 1 1 d . . .
H3A H 0.3704 0.6571 0.2089 0.142 Uiso 1 1 calc R . .
H3B H 0.2547 0.7036 0.2103 0.142 Uiso 1 1 calc R . .
H3C H 0.3427 0.7534 0.1817 0.142 Uiso 1 1 calc R . .
C4 C 0.1176(6) 0.5322(5) 0.2126(2) 0.084(2) Uani 1 1 d . . .
H4 H 0.1048 0.5997 0.2235 0.101 Uiso 1 1 calc R . .
C5 C 0.0084(7) 0.4812(6) 0.2113(3) 0.117(3) Uani 1 1 d . . .
H5A H 0.0175 0.4119 0.2048 0.175 Uiso 1 1 calc R . .
H5B H -0.0374 0.5112 0.1888 0.175 Uiso 1 1 calc R . .
H5C H -0.0241 0.4882 0.2395 0.175 Uiso 1 1 calc R . .
C6 C 0.1973(8) 0.4851(8) 0.2457(3) 0.144(4) Uani 1 1 d . . .
H6A H 0.1695 0.4894 0.2748 0.217 Uiso 1 1 calc R . .
H6B H 0.2650 0.5196 0.2450 0.217 Uiso 1 1 calc R . .
H6C H 0.2078 0.4165 0.2381 0.217 Uiso 1 1 calc R . .
C7 C 0.1814(6) 0.4268(5) 0.1277(3) 0.097(2) Uani 1 1 d . . .
C9 C 0.2718(8) 0.3622(7) 0.1474(3) 0.149(4) Uani 1 1 d . . .
H9A H 0.2682 0.2973 0.1342 0.223 Uiso 1 1 calc R . .
H9B H 0.2639 0.3566 0.1787 0.223 Uiso 1 1 calc R . .
H9C H 0.3403 0.3920 0.1416 0.223 Uiso 1 1 calc R . .
C10 C -0.1279(4) 0.6034(4) 0.0846(2) 0.0638(15) Uani 1 1 d . . .
H10 H -0.1192 0.5617 0.1110 0.077 Uiso 1 1 calc R . .
C11 C -0.0813(7) 0.5430(6) 0.0476(3) 0.123(3) Uani 1 1 d . . .
H11A H -0.1095 0.4766 0.0483 0.184 Uiso 1 1 calc R . .
H11B H -0.0041 0.5410 0.0513 0.184 Uiso 1 1 calc R . .
H11C H -0.1006 0.5732 0.0197 0.184 Uiso 1 1 calc R . .
C12 C -0.2492(5) 0.6152(5) 0.0771(3) 0.097(2) Uani 1 1 d . . .
H12A H -0.2636 0.6496 0.0498 0.145 Uiso 1 1 calc R . .
H12B H -0.2779 0.6528 0.1010 0.145 Uiso 1 1 calc R . .
H12C H -0.2825 0.5508 0.0759 0.145 Uiso 1 1 calc R . .
C13 C -0.1233(4) 0.7789(4) 0.14055(19) 0.0602(15) Uani 1 1 d . . .
H13 H -0.1962 0.7933 0.1287 0.072 Uiso 1 1 calc R . .
C14 C -0.1332(5) 0.7145(5) 0.1810(2) 0.0781(18) Uani 1 1 d . . .
H14A H -0.0625 0.6974 0.1925 0.117 Uiso 1 1 calc R . .
H14B H -0.1719 0.6549 0.1732 0.117 Uiso 1 1 calc R . .
H14C H -0.1715 0.7501 0.2031 0.117 Uiso 1 1 calc R . .
C15 C -0.0689(6) 0.8771(5) 0.1525(2) 0.092(2) Uani 1 1 d . . .
H15A H -0.1030 0.9058 0.1775 0.138 Uiso 1 1 calc R . .
H15B H -0.0756 0.9219 0.1279 0.138 Uiso 1 1 calc R . .
H15C H 0.0060 0.8658 0.1597 0.138 Uiso 1 1 calc R . .
C16 C -0.0587(5) 0.8031(5) 0.0494(2) 0.0734(17) Uani 1 1 d . . .
H16 H -0.0101 0.8579 0.0577 0.088 Uiso 1 1 calc R . .
C17 C -0.1673(6) 0.8531(6) 0.0395(3) 0.103(3) Uani 1 1 d . . .
H17A H -0.1586 0.9050 0.0182 0.155 Uiso 1 1 calc R . .
H17B H -0.1939 0.8809 0.0663 0.155 Uiso 1 1 calc R . .
H17C H -0.2177 0.8048 0.0280 0.155 Uiso 1 1 calc R . .
C18 C -0.0116(7) 0.7600(7) 0.0079(2) 0.115(3) Uani 1 1 d . . .
H18A H -0.0660 0.7222 -0.0080 0.172 Uiso 1 1 calc R . .
H18B H 0.0481 0.7174 0.0159 0.172 Uiso 1 1 calc R . .
H18C H 0.0128 0.8130 -0.0105 0.172 Uiso 1 1 calc R . .
C19 C 0.2331(5) 0.8982(5) 0.1232(2) 0.0765(18) Uani 1 1 d . . .
H19 H 0.2124 0.8976 0.1524 0.092 Uiso 1 1 calc R . .
C20 C 0.2904(5) 0.9801(5) 0.1072(3) 0.097(3) Uani 1 1 d . . .
H20 H 0.3081 1.0328 0.1260 0.116 Uiso 1 1 calc R . .
C21 C 0.3198(5) 0.9828(6) 0.0646(3) 0.098(3) Uani 1 1 d . . .
H21 H 0.3568 1.0370 0.0535 0.118 Uiso 1 1 calc R . .
C22 C 0.2937(6) 0.9041(6) 0.0385(3) 0.095(2) Uani 1 1 d . . .
H22 H 0.3128 0.9036 0.0091 0.114 Uiso 1 1 calc R . .
C23 C 0.2393(5) 0.8255(5) 0.0557(2) 0.0779(18) Uani 1 1 d . . .
H23 H 0.2233 0.7718 0.0372 0.093 Uiso 1 1 calc R . .
C24 C 0.6355(4) 0.0751(4) 0.13480(18) 0.0534(13) Uani 1 1 d . . .
C25 C 0.6007(4) 0.0139(4) 0.1004(2) 0.0629(15) Uani 1 1 d . . .
C26 C 0.5824(5) -0.0880(5) 0.1053(3) 0.079(2) Uani 1 1 d . . .
C27 C 0.5986(5) -0.1318(5) 0.1453(4) 0.090(3) Uani 1 1 d . . .
C28 C 0.6348(6) -0.0752(5) 0.1802(3) 0.082(2) Uani 1 1 d . . .
C29 C 0.6518(5) 0.0246(5) 0.1744(2) 0.0661(16) Uani 1 1 d . . .
C30 C 0.6304(4) 0.2459(4) 0.08422(16) 0.0479(12) Uani 1 1 d . . .
C31 C 0.6900(4) 0.3032(4) 0.05588(17) 0.0531(13) Uani 1 1 d . . .
C32 C 0.6465(5) 0.3539(4) 0.01957(18) 0.0608(15) Uani 1 1 d . . .
C33 C 0.5389(5) 0.3494(5) 0.01014(19) 0.0712(17) Uani 1 1 d . . .
C34 C 0.4749(5) 0.2954(5) 0.0376(2) 0.0680(16) Uani 1 1 d . . .
C35 C 0.5215(4) 0.2466(4) 0.07307(18) 0.0571(14) Uani 1 1 d . . .
C36 C 0.6177(4) 0.2685(4) 0.16762(17) 0.0529(13) Uani 1 1 d . . .
C37 C 0.6558(5) 0.3657(4) 0.17068(19) 0.0594(15) Uani 1 1 d . . .
C38 C 0.6140(6) 0.4370(5) 0.1982(2) 0.0711(17) Uani 1 1 d . . .
C39 C 0.5290(6) 0.4130(5) 0.2234(2) 0.0754(18) Uani 1 1 d . . .
C40 C 0.4884(5) 0.3193(5) 0.22190(18) 0.0701(17) Uani 1 1 d . . .
C41 C 0.5318(5) 0.2503(4) 0.19391(18) 0.0592(14) Uani 1 1 d . . .
C42 C 0.8046(4) 0.1840(4) 0.13792(17) 0.0511(12) Uani 1 1 d . . .
C43 C 0.8654(4) 0.1379(4) 0.10707(18) 0.0539(13) Uani 1 1 d . . .
C44 C 0.9735(5) 0.1177(4) 0.1118(2) 0.0688(16) Uani 1 1 d . . .
C45 C 1.0268(5) 0.1426(5) 0.1502(3) 0.082(2) Uani 1 1 d . . .
C46 C 0.9718(5) 0.1875(5) 0.1828(2) 0.0781(18) Uani 1 1 d . . .
C47 C 0.8635(5) 0.2070(4) 0.17611(19) 0.0620(15) Uani 1 1 d . . .
C8A C 0.0835(13) 0.3815(12) 0.1103(5) 0.099(5) Uiso 0.50 1 d P . .
C8B C 0.1860(14) 0.4285(13) 0.0822(6) 0.114(5) Uiso 0.50 1 d P . .
F1 F 0.5849(3) 0.0488(3) 0.05912(12) 0.0772(10) Uani 1 1 d . . .
F2 F 0.5505(3) -0.1416(3) 0.06963(17) 0.1129(15) Uani 1 1 d . . .
F3 F 0.5819(3) -0.2294(3) 0.14995(19) 0.1280(18) Uani 1 1 d . . .
F4 F 0.6553(4) -0.1182(3) 0.21967(16) 0.1227(17) Uani 1 1 d . . .
F5 F 0.6893(3) 0.0748(3) 0.21003(12) 0.0856(11) Uani 1 1 d . . .
F6 F 0.7983(2) 0.3124(2) 0.06215(10) 0.0665(8) Uani 1 1 d . . .
F7 F 0.7114(3) 0.4075(3) -0.00621(11) 0.0843(11) Uani 1 1 d . . .
F8 F 0.4958(3) 0.3989(3) -0.02454(12) 0.1022(13) Uani 1 1 d . . .
F9 F 0.3678(3) 0.2896(3) 0.02869(13) 0.1031(13) Uani 1 1 d . . .
F10 F 0.4525(2) 0.1959(3) 0.09837(11) 0.0714(9) Uani 1 1 d . . .
F11 F 0.7391(3) 0.3946(2) 0.14622(12) 0.0754(9) Uani 1 1 d . . .
F12 F 0.6542(4) 0.5293(3) 0.19915(14) 0.1022(13) Uani 1 1 d . . .
F13 F 0.4857(4) 0.4814(3) 0.25033(14) 0.1068(14) Uani 1 1 d . . .
F14 F 0.4042(3) 0.2945(3) 0.24670(12) 0.0929(12) Uani 1 1 d . . .
F15 F 0.4831(3) 0.1598(2) 0.19360(11) 0.0761(10) Uani 1 1 d . . .
F16 F 0.8170(2) 0.1077(2) 0.06818(10) 0.0643(8) Uani 1 1 d . . .
F17 F 1.0269(3) 0.0716(3) 0.07923(13) 0.0904(11) Uani 1 1 d . . .
F18 F 1.1328(3) 0.1222(3) 0.15612(18) 0.1238(17) Uani 1 1 d . . .
F19 F 1.0232(4) 0.2111(3) 0.22105(14) 0.1158(16) Uani 1 1 d . . .
F20 F 0.8172(3) 0.2501(3) 0.21098(11) 0.0881(11) Uani 1 1 d . . .

loop_
_atom_site_aniso_label
_atom_site_aniso_U_11
_atom_site_aniso_U_22
_atom_site_aniso_U_33
_atom_site_aniso_U_23
_atom_site_aniso_U_13
_atom_site_aniso_U_12
Pd1 0.0409(2) 0.0521(2) 0.0466(2) -0.0020(2) -0.00167(15) -0.0023(2)
P1 0.0561(9) 0.0630(9) 0.0531(8) 0.0046(7) 0.0016(7) 0.0120(7)
P2 0.0426(7) 0.0462(8) 0.0546(8) -0.0005(6) -0.0046(6) -0.0009(6)
N1 0.047(2) 0.056(3) 0.069(3) -0.006(3) 0.003(2) -0.006(2)
B1 0.055(3) 0.048(3) 0.052(3) 0.004(3) -0.002(3) -0.006(3)
C1 0.046(3) 0.088(4) 0.056(3) -0.001(3) -0.008(3) 0.006(3)
C2 0.052(4) 0.127(6) 0.089(5) 0.003(4) 0.010(3) 0.009(4)
C3 0.075(4) 0.123(6) 0.083(5) -0.012(5) -0.031(4) 0.003(4)
C4 0.098(5) 0.088(5) 0.067(4) 0.017(4) 0.023(4) 0.025(4)
C5 0.134(7) 0.087(5) 0.134(7) 0.021(5) 0.069(6) 0.003(5)
C6 0.186(10) 0.182(10) 0.066(5) 0.039(6) 0.012(5) 0.078(8)
C7 0.097(5) 0.078(5) 0.115(6) -0.013(4) -0.016(4) 0.039(4)
C9 0.161(9) 0.113(7) 0.169(9) -0.024(7) -0.039(7) 0.073(7)
C10 0.058(3) 0.058(3) 0.074(4) -0.011(3) -0.009(3) -0.008(3)
C11 0.116(7) 0.100(6) 0.153(8) -0.065(6) 0.004(6) -0.024(5)
C12 0.060(4) 0.087(5) 0.141(7) -0.006(5) -0.034(4) -0.023(4)
C13 0.046(3) 0.063(4) 0.071(4) -0.009(3) -0.003(3) 0.008(3)
C14 0.069(4) 0.094(5) 0.072(4) 0.000(4) 0.016(3) 0.005(4)
C15 0.109(6) 0.067(4) 0.100(5) -0.030(4) 0.006(4) 0.005(4)
C16 0.071(4) 0.073(4) 0.076(4) 0.018(3) -0.008(3) -0.001(3)
C17 0.092(5) 0.107(6) 0.109(6) 0.040(5) -0.025(4) 0.014(4)
C18 0.127(7) 0.150(8) 0.067(5) 0.024(5) 0.009(4) 0.016(6)
C19 0.062(4) 0.084(5) 0.084(5) -0.022(4) 0.013(3) -0.017(4)
C20 0.065(4) 0.054(4) 0.172(9) -0.017(5) 0.008(5) -0.016(3)
C21 0.058(4) 0.082(5) 0.154(8) 0.035(6) 0.001(5) -0.017(4)
C22 0.086(5) 0.108(6) 0.089(5) 0.021(5) 0.000(4) -0.032(5)
C23 0.081(4) 0.077(4) 0.076(4) -0.004(4) 0.009(3) -0.027(4)
C24 0.049(3) 0.050(3) 0.062(4) 0.005(3) 0.014(3) -0.001(3)
C25 0.045(3) 0.058(4) 0.086(5) 0.004(3) 0.014(3) -0.001(3)
C26 0.050(4) 0.052(4) 0.134(7) -0.018(4) 0.020(4) -0.006(3)
C27 0.062(4) 0.043(4) 0.168(9) 0.015(5) 0.043(5) 0.002(3)
C28 0.082(5) 0.060(4) 0.108(6) 0.033(4) 0.047(4) 0.017(4)
C29 0.063(4) 0.059(4) 0.078(5) 0.011(3) 0.025(3) 0.010(3)
C30 0.049(3) 0.047(3) 0.048(3) -0.004(2) -0.002(2) -0.005(2)
C31 0.055(3) 0.051(3) 0.053(3) -0.003(3) -0.005(2) -0.005(3)
C32 0.081(4) 0.050(3) 0.051(3) 0.007(3) -0.001(3) -0.005(3)
C33 0.080(5) 0.077(4) 0.055(4) 0.000(3) -0.024(3) 0.014(4)
C34 0.054(3) 0.086(5) 0.064(4) -0.005(3) -0.010(3) 0.001(3)
C35 0.054(3) 0.056(3) 0.061(4) -0.002(3) -0.001(3) -0.005(3)
C36 0.059(3) 0.052(3) 0.047(3) 0.006(3) -0.001(3) 0.006(3)
C37 0.067(4) 0.056(4) 0.055(3) -0.001(3) -0.003(3) 0.006(3)
C38 0.091(5) 0.056(4) 0.066(4) 0.001(3) -0.012(4) 0.008(4)
C39 0.096(5) 0.062(4) 0.067(4) -0.003(4) -0.005(4) 0.028(4)
C40 0.078(4) 0.084(5) 0.049(3) 0.014(3) 0.012(3) 0.025(4)
C41 0.069(4) 0.053(4) 0.055(3) 0.009(3) -0.002(3) 0.006(3)
C42 0.056(3) 0.040(3) 0.057(3) 0.007(3) -0.009(3) -0.005(3)
C43 0.058(3) 0.045(3) 0.059(3) 0.010(3) -0.001(3) 0.000(3)
C44 0.063(4) 0.048(3) 0.096(5) 0.005(3) 0.011(4) 0.004(3)
C45 0.058(4) 0.060(4) 0.126(6) 0.003(4) -0.035(4) 0.004(3)
C46 0.080(4) 0.056(4) 0.096(5) -0.002(4) -0.038(4) 0.007(4)
C47 0.072(4) 0.047(3) 0.066(4) -0.004(3) -0.016(3) 0.007(3)
F1 0.078(2) 0.070(2) 0.083(3) -0.015(2) -0.0026(19) -0.0137(18)
F2 0.083(3) 0.066(2) 0.189(5) -0.039(3) 0.000(3) -0.011(2)
F3 0.102(3) 0.050(2) 0.236(6) 0.023(3) 0.057(3) -0.005(2)
F4 0.149(4) 0.086(3) 0.137(4) 0.062(3) 0.065(3) 0.043(3)
F5 0.112(3) 0.079(2) 0.066(2) 0.022(2) 0.008(2) 0.022(2)
F6 0.0577(19) 0.071(2) 0.071(2) 0.0223(17) -0.0021(15) -0.0134(17)
F7 0.107(3) 0.077(2) 0.068(2) 0.0258(19) -0.007(2) -0.014(2)
F8 0.108(3) 0.124(3) 0.073(2) 0.030(2) -0.026(2) 0.019(3)
F9 0.062(2) 0.148(4) 0.097(3) 0.007(3) -0.0258(19) 0.006(2)
F10 0.0497(17) 0.084(2) 0.080(2) 0.0061(19) 0.0028(16) -0.0088(18)
F11 0.081(2) 0.058(2) 0.088(2) -0.0018(18) 0.0056(19) -0.0120(18)
F12 0.135(4) 0.057(2) 0.114(3) -0.020(2) 0.000(3) 0.001(2)
F13 0.140(4) 0.088(3) 0.093(3) -0.017(2) 0.010(3) 0.046(3)
F14 0.095(3) 0.101(3) 0.084(2) 0.016(2) 0.034(2) 0.032(2)
F15 0.074(2) 0.067(2) 0.088(2) 0.0109(18) 0.0245(18) 0.0033(18)
F16 0.068(2) 0.067(2) 0.0581(19) -0.0031(16) 0.0056(15) 0.0018(16)
F17 0.069(2) 0.091(3) 0.112(3) 0.009(2) 0.020(2) 0.017(2)
F18 0.065(3) 0.112(3) 0.191(5) -0.006(3) -0.037(3) 0.020(2)
F19 0.120(3) 0.097(3) 0.125(3) -0.014(3) -0.076(3) 0.013(3)
F20 0.102(3) 0.093(3) 0.067(2) -0.017(2) -0.028(2) 0.020(2)

loop_
_geom_bond_atom_site_label_1
_geom_bond_atom_site_label_2
_geom_bond_distance
_geom_bond_site_symmetry_2
_geom_bond_publ_flag
Pd1 N1 2.168(4) . ?
Pd1 C1 2.171(5) . ?
Pd1 P1 2.2065(15) . ?
Pd1 P2 2.3757(14) . ?
P1 C1 1.748(6) . ?
P1 C4 1.846(6) . ?
P1 C7 1.848(7) . ?
P2 C10 1.842(5) . ?
P2 C13 1.847(5) . ?
P2 C16 1.854(6) . ?
N1 C23 1.317(7) . ?
N1 C19 1.338(7) . ?
B1 C42 1.651(8) . ?
B1 C36 1.654(8) . ?
B1 C30 1.659(8) . ?
B1 C24 1.659(8) . ?
C1 C3 1.512(8) . ?
C1 C2 1.531(8) . ?
C4 C5 1.518(10) . ?
C4 C6 1.522(9) . ?
C7 C8B 1.380(18) . ?
C7 C8A 1.442(17) . ?
C7 C9 1.524(10) . ?
C10 C11 1.514(9) . ?
C10 C12 1.522(8) . ?
C13 C14 1.509(8) . ?
C13 C15 1.522(8) . ?
C16 C18 1.519(9) . ?
C16 C17 1.525(9) . ?
C19 C20 1.405(9) . ?
C20 C21 1.354(11) . ?
C21 C22 1.352(10) . ?
C22 C23 1.367(9) . ?
C24 C25 1.385(8) . ?
C24 C29 1.387(8) . ?
C25 F1 1.344(7) . ?
C25 C26 1.398(9) . ?
C26 F2 1.348(8) . ?
C26 C27 1.355(10) . ?
C27 F3 1.337(7) . ?
C27 C28 1.365(11) . ?
C28 F4 1.344(8) . ?
C28 C29 1.372(9) . ?
C29 F5 1.342(7) . ?
C30 C35 1.382(7) . ?
C30 C31 1.386(7) . ?
C31 F6 1.355(6) . ?
C31 C32 1.387(7) . ?
C32 F7 1.349(6) . ?
C32 C33 1.357(8) . ?
C33 F8 1.339(6) . ?
C33 C34 1.377(9) . ?
C34 F9 1.349(6) . ?
C34 C35 1.369(8) . ?
C35 F10 1.351(6) . ?
C36 C41 1.373(7) . ?
C36 C37 1.393(8) . ?
C37 F11 1.349(6) . ?
C37 C38 1.383(8) . ?
C38 F12 1.339(7) . ?
C38 C39 1.361(9) . ?
C39 F13 1.352(7) . ?
C39 C40 1.357(9) . ?
C40 F14 1.349(7) . ?
C40 C41 1.379(8) . ?
C41 F15 1.359(6) . ?
C42 C43 1.368(7) . ?
C42 C47 1.381(7) . ?
C43 F16 1.365(6) . ?
C43 C44 1.370(8) . ?
C44 F17 1.357(7) . ?
C44 C45 1.360(9) . ?
C45 F18 1.349(7) . ?
C45 C46 1.359(10) . ?
C46 F19 1.341(7) . ?
C46 C47 1.377(8) . ?
C47 F20 1.350(6) . ?
